data_1515672
loop_
_publ_author_name
'Yuan, Daqiang'
'Zhao, Dan'
'Timmons, Daren J.'
'Zhou, Hong-Cai'

_publ_section_title
;
 A stepwise transition from microporosity to mesoporosity in
 metal--organic frameworks by thermal treatment
;
_journal_issue 1
_journal_name_full 'Chemical Science'
_journal_page_first 103
_journal_paper_doi 10.1039/c0sc00320d
_journal_volume 2
_journal_year 2011
_chemical_formula_moiety '12(C10 H2 Cd O5 S2), Cd O6H10'
_chemical_formula_sum 'C120 H60 Cd13 O66 S24'
_chemical_formula_weight 4788.32
_chemical_name_systematic
;
?
;
_space_group_IT_number 226
_symmetry_cell_setting cubic
_symmetry_space_group_name_Hall '-F 4a 2 3'
_symmetry_space_group_name_H-M 'F m -3 c'
_atom_sites_solution_hydrogens geom
_atom_sites_solution_primary direct
_atom_sites_solution_secondary difmap
_audit_creation_method SHELXL-97
_cell_angle_alpha 90.00
_cell_angle_beta 90.00
_cell_angle_gamma 90.00
_cell_formula_units_Z 8
_cell_length_a 39.2048(18)
_cell_length_b 39.2048(18)
_cell_length_c 39.2048(18)
_cell_measurement_reflns_used 7361
_cell_measurement_temperature 173(2)
_cell_measurement_theta_max 28.084
_cell_measurement_theta_min 2.324
_cell_volume 60258(5)
_computing_structure_refinement 'SHELXL-97 (Sheldrick, 1997)'
_computing_structure_solution 'SHELXS-97 (Sheldrick, 1990)'
_diffrn_ambient_temperature 173(2)
_diffrn_measured_fraction_theta_full 0.998
_diffrn_measured_fraction_theta_max 0.998
_diffrn_radiation_monochromator graphite
_diffrn_radiation_source 'fine-focus sealed tube'
_diffrn_radiation_type MoK\a
_diffrn_radiation_wavelength 0.71073
_diffrn_reflns_av_R_equivalents 0.0984
_diffrn_reflns_av_sigmaI/netI 0.0270
_diffrn_reflns_limit_h_max 45
_diffrn_reflns_limit_h_min -51
_diffrn_reflns_limit_k_max 51
_diffrn_reflns_limit_k_min -51
_diffrn_reflns_limit_l_max 51
_diffrn_reflns_limit_l_min -42
_diffrn_reflns_number 102342
_diffrn_reflns_theta_full 27.89
_diffrn_reflns_theta_max 27.89
_diffrn_reflns_theta_min 1.04
_exptl_absorpt_coefficient_mu 1.111
_exptl_absorpt_correction_T_max 0.8600
_exptl_absorpt_correction_T_min 0.8423
_exptl_absorpt_correction_type multi-scan
_exptl_absorpt_process_details sadabs
_exptl_crystal_colour yellow
_exptl_crystal_density_diffrn 1.056
_exptl_crystal_density_method 'not measured'
_exptl_crystal_description block
_exptl_crystal_F_000 18528
_exptl_crystal_size_max 0.16
_exptl_crystal_size_mid 0.15
_exptl_crystal_size_min 0.14
_refine_diff_density_max 1.848
_refine_diff_density_min -1.265
_refine_diff_density_rms 0.141
_refine_ls_extinction_method none
_refine_ls_goodness_of_fit_ref 1.152
_refine_ls_hydrogen_treatment constr
_refine_ls_matrix_type full
_refine_ls_number_parameters 88
_refine_ls_number_reflns 3156
_refine_ls_number_restraints 6
_refine_ls_restrained_S_all 1.170
_refine_ls_R_factor_all 0.0730
_refine_ls_R_factor_gt 0.0648
_refine_ls_shift/su_max 0.001
_refine_ls_shift/su_mean 0.000
_refine_ls_structure_factor_coef Fsqd
_refine_ls_weighting_details 'calc w=1/[\s^2^(Fo^2^)+(0.0726P)^2^+1295.1710P] where P=(Fo^2^+2Fc^2^)/3'
_refine_ls_weighting_scheme calc
_refine_ls_wR_factor_gt 0.1561
_refine_ls_wR_factor_ref 0.1621
_reflns_number_gt 2957
_reflns_number_total 3156
_reflns_threshold_expression >2sigma(I)
_cod_data_source_file c0sc00320d.txt
_cod_data_source_block Cd-fresh
_cod_database_code 1515672

loop_
_symmetry_equiv_pos_as_xyz
'x, y, z'
'-y, x, z+1/2'
'-x, -y, z'
'y, -x, z+1/2'
'x, -z, y+1/2'
'x, -y, -z'
'x, z, -y+1/2'
'z, y, -x+1/2'
'-x, y, -z'
'-z, y, x+1/2'
'z, x, y'
'y, z, x'
'-y, -z, x'
'z, -x, -y'
'-y, z, -x'
'-z, -x, y'
'-z, x, -y'
'y, -z, -x'
'y, x, -z+1/2'
'-y, -x, -z+1/2'
'-x, z, y+1/2'
'-x, -z, -y+1/2'
'z, -y, x+1/2'
'-z, -y, -x+1/2'
'x, y+1/2, z+1/2'
'-y, x+1/2, z+1'
'-x, -y+1/2, z+1/2'
'y, -x+1/2, z+1'
'x, -z+1/2, y+1'
'x, -y+1/2, -z+1/2'
'x, z+1/2, -y+1'
'z, y+1/2, -x+1'
'-x, y+1/2, -z+1/2'
'-z, y+1/2, x+1'
'z, x+1/2, y+1/2'
'y, z+1/2, x+1/2'
'-y, -z+1/2, x+1/2'
'z, -x+1/2, -y+1/2'
'-y, z+1/2, -x+1/2'
'-z, -x+1/2, y+1/2'
'-z, x+1/2, -y+1/2'
'y, -z+1/2, -x+1/2'
'y, x+1/2, -z+1'
'-y, -x+1/2, -z+1'
'-x, z+1/2, y+1'
'-x, -z+1/2, -y+1'
'z, -y+1/2, x+1'
'-z, -y+1/2, -x+1'
'x+1/2, y, z+1/2'
'-y+1/2, x, z+1'
'-x+1/2, -y, z+1/2'
'y+1/2, -x, z+1'
'x+1/2, -z, y+1'
'x+1/2, -y, -z+1/2'
'x+1/2, z, -y+1'
'z+1/2, y, -x+1'
'-x+1/2, y, -z+1/2'
'-z+1/2, y, x+1'
'z+1/2, x, y+1/2'
'y+1/2, z, x+1/2'
'-y+1/2, -z, x+1/2'
'z+1/2, -x, -y+1/2'
'-y+1/2, z, -x+1/2'
'-z+1/2, -x, y+1/2'
'-z+1/2, x, -y+1/2'
'y+1/2, -z, -x+1/2'
'y+1/2, x, -z+1'
'-y+1/2, -x, -z+1'
'-x+1/2, z, y+1'
'-x+1/2, -z, -y+1'
'z+1/2, -y, x+1'
'-z+1/2, -y, -x+1'
'x+1/2, y+1/2, z'
'-y+1/2, x+1/2, z+1/2'
'-x+1/2, -y+1/2, z'
'y+1/2, -x+1/2, z+1/2'
'x+1/2, -z+1/2, y+1/2'
'x+1/2, -y+1/2, -z'
'x+1/2, z+1/2, -y+1/2'
'z+1/2, y+1/2, -x+1/2'
'-x+1/2, y+1/2, -z'
'-z+1/2, y+1/2, x+1/2'
'z+1/2, x+1/2, y'
'y+1/2, z+1/2, x'
'-y+1/2, -z+1/2, x'
'z+1/2, -x+1/2, -y'
'-y+1/2, z+1/2, -x'
'-z+1/2, -x+1/2, y'
'-z+1/2, x+1/2, -y'
'y+1/2, -z+1/2, -x'
'y+1/2, x+1/2, -z+1/2'
'-y+1/2, -x+1/2, -z+1/2'
'-x+1/2, z+1/2, y+1/2'
'-x+1/2, -z+1/2, -y+1/2'
'z+1/2, -y+1/2, x+1/2'
'-z+1/2, -y+1/2, -x+1/2'
'-x, -y, -z'
'y, -x, -z-1/2'
'x, y, -z'
'-y, x, -z-1/2'
'-x, z, -y-1/2'
'-x, y, z'
'-x, -z, y-1/2'
'-z, -y, x-1/2'
'x, -y, z'
'z, -y, -x-1/2'
'-z, -x, -y'
'-y, -z, -x'
'y, z, -x'
'-z, x, y'
'y, -z, x'
'z, x, -y'
'z, -x, y'
'-y, z, x'
'-y, -x, z-1/2'
'y, x, z-1/2'
'x, -z, -y-1/2'
'x, z, y-1/2'
'-z, y, -x-1/2'
'z, y, x-1/2'
'-x, -y+1/2, -z+1/2'
'y, -x+1/2, -z'
'x, y+1/2, -z+1/2'
'-y, x+1/2, -z'
'-x, z+1/2, -y'
'-x, y+1/2, z+1/2'
'-x, -z+1/2, y'
'-z, -y+1/2, x'
'x, -y+1/2, z+1/2'
'z, -y+1/2, -x'
'-z, -x+1/2, -y+1/2'
'-y, -z+1/2, -x+1/2'
'y, z+1/2, -x+1/2'
'-z, x+1/2, y+1/2'
'y, -z+1/2, x+1/2'
'z, x+1/2, -y+1/2'
'z, -x+1/2, y+1/2'
'-y, z+1/2, x+1/2'
'-y, -x+1/2, z'
'y, x+1/2, z'
'x, -z+1/2, -y'
'x, z+1/2, y'
'-z, y+1/2, -x'
'z, y+1/2, x'
'-x+1/2, -y, -z+1/2'
'y+1/2, -x, -z'
'x+1/2, y, -z+1/2'
'-y+1/2, x, -z'
'-x+1/2, z, -y'
'-x+1/2, y, z+1/2'
'-x+1/2, -z, y'
'-z+1/2, -y, x'
'x+1/2, -y, z+1/2'
'z+1/2, -y, -x'
'-z+1/2, -x, -y+1/2'
'-y+1/2, -z, -x+1/2'
'y+1/2, z, -x+1/2'
'-z+1/2, x, y+1/2'
'y+1/2, -z, x+1/2'
'z+1/2, x, -y+1/2'
'z+1/2, -x, y+1/2'
'-y+1/2, z, x+1/2'
'-y+1/2, -x, z'
'y+1/2, x, z'
'x+1/2, -z, -y'
'x+1/2, z, y'
'-z+1/2, y, -x'
'z+1/2, y, x'
'-x+1/2, -y+1/2, -z'
'y+1/2, -x+1/2, -z-1/2'
'x+1/2, y+1/2, -z'
'-y+1/2, x+1/2, -z-1/2'
'-x+1/2, z+1/2, -y-1/2'
'-x+1/2, y+1/2, z'
'-x+1/2, -z+1/2, y-1/2'
'-z+1/2, -y+1/2, x-1/2'
'x+1/2, -y+1/2, z'
'z+1/2, -y+1/2, -x-1/2'
'-z+1/2, -x+1/2, -y'
'-y+1/2, -z+1/2, -x'
'y+1/2, z+1/2, -x'
'-z+1/2, x+1/2, y'
'y+1/2, -z+1/2, x'
'z+1/2, x+1/2, -y'
'z+1/2, -x+1/2, y'
'-y+1/2, z+1/2, x'
'-y+1/2, -x+1/2, z-1/2'
'y+1/2, x+1/2, z-1/2'
'x+1/2, -z+1/2, -y-1/2'
'x+1/2, z+1/2, y-1/2'
'-z+1/2, y+1/2, -x-1/2'
'z+1/2, y+1/2, x-1/2'

loop_
_atom_site_label
_atom_site_type_symbol
_atom_site_fract_x
_atom_site_fract_y
_atom_site_fract_z
_atom_site_U_iso_or_equiv
_atom_site_adp_type
_atom_site_occupancy
_atom_site_symmetry_multiplicity
_atom_site_calc_flag
_atom_site_refinement_flags
Cd1 Cd 0.0000 0.273086(12) 0.184104(12) 0.01700(17) Uani 1 2 d S
Cd2 Cd 0.2500 0.2500 0.2500 0.0272(4) Uani 1 24 d S
S1 S 0.10148(4) 0.20877(4) 0.12649(4) 0.0379(4) Uani 1 1 d .
O1 O 0.03582(9) 0.22249(9) 0.20115(10) 0.0249(8) Uani 1 1 d .
O2 O 0.04323(10) 0.24881(11) 0.15160(10) 0.0322(8) Uani 1 1 d .
O3 O 0.0000 0.32410(17) 0.1559(2) 0.0518(18) Uani 1 2 d S
C1 C 0.05030(13) 0.22522(13) 0.17207(14) 0.0250(10) Uani 1 1 d .
C2 C 0.07776(14) 0.20087(13) 0.16312(15) 0.0308(13) Uani 1 1 d .
C3 C 0.08751(14) 0.17173(13) 0.18217(18) 0.0391(14) Uani 1 1 d U
H3 H 0.0775 0.1640 0.2028 0.047 Uiso 1 1 calc R
C4 C 0.11610(15) 0.15579(14) 0.16373(15) 0.0365(14) Uani 1 1 d .
C5 C 0.12648(15) 0.17387(15) 0.13479(15) 0.0352(13) Uani 1 1 d .
O4 O 0.2500 0.2500 0.1944(13) 0.40(3) Uiso 1 4 d S

loop_
_atom_site_aniso_label
_atom_site_aniso_U_11
_atom_site_aniso_U_22
_atom_site_aniso_U_33
_atom_site_aniso_U_23
_atom_site_aniso_U_13
_atom_site_aniso_U_12
Cd1 0.0135(2) 0.0164(3) 0.0211(3) -0.00302(17) 0.000 0.000
Cd2 0.0272(4) 0.0272(4) 0.0272(4) 0.000 0.000 0.000
S1 0.0314(7) 0.0342(8) 0.0482(9) 0.0177(7) 0.0160(7) 0.0136(6)
O1 0.0188(16) 0.0206(17) 0.035(2) 0.0021(14) 0.0110(14) -0.0028(13)
O2 0.0332(19) 0.0287(19) 0.035(2) 0.0089(17) 0.0098(16) 0.0130(17)
O3 0.043(4) 0.040(4) 0.073(5) 0.020(3) 0.000 0.000
C1 0.021(2) 0.023(2) 0.031(3) -0.001(2) 0.007(2) 0.0018(19)
C2 0.027(3) 0.023(2) 0.043(3) 0.013(2) 0.022(2) 0.010(2)
C3 0.023(2) 0.016(2) 0.078(4) -0.001(2) 0.014(2) 0.0065(19)
C4 0.039(3) 0.029(3) 0.041(3) 0.017(2) 0.025(3) 0.014(2)
C5 0.027(3) 0.038(3) 0.041(3) 0.019(3) 0.015(2) 0.013(2)

loop_
_atom_type_symbol
_atom_type_description
_atom_type_scat_dispersion_real
_atom_type_scat_dispersion_imag
_atom_type_scat_source
C C 0.0033 0.0016 'International Tables Vol C Tables 4.2.6.8 and 6.1.1.4'
H H 0.0000 0.0000 'International Tables Vol C Tables 4.2.6.8 and 6.1.1.4'
O O 0.0106 0.0060 'International Tables Vol C Tables 4.2.6.8 and 6.1.1.4'
S S 0.1246 0.1234 'International Tables Vol C Tables 4.2.6.8 and 6.1.1.4'
Cd Cd -0.8075 1.2024 'International Tables Vol C Tables 4.2.6.8 and 6.1.1.4'

loop_
_geom_angle_atom_site_label_1
_geom_angle_atom_site_label_2
_geom_angle_atom_site_label_3
_geom_angle
_geom_angle_site_symmetry_1
_geom_angle_site_symmetry_3
O3 Cd1 O1 86.09(19) . 29_554
O3 Cd1 O1 86.09(19) . 127
O1 Cd1 O1 75.54(18) 29_554 127
O3 Cd1 O2 95.35(17) . .
O1 Cd1 O2 95.38(14) 29_554 .
O1 Cd1 O2 170.71(14) 127 .
O3 Cd1 O2 95.35(17) . 102
O1 Cd1 O2 170.71(14) 29_554 102
O1 Cd1 O2 95.38(14) 127 102
O2 Cd1 O2 93.6(2) . 102
O3 Cd1 O1 144.78(9) . .
O1 Cd1 O1 80.29(18) 29_554 .
O1 Cd1 O1 120.93(16) 127 .
O2 Cd1 O1 54.32(12) . .
O2 Cd1 O1 103.26(13) 102 .
O3 Cd1 O1 144.78(9) . 102
O1 Cd1 O1 120.93(16) 29_554 102
O1 Cd1 O1 80.29(18) 127 102
O2 Cd1 O1 103.26(13) . 102
O2 Cd1 O1 54.32(12) 102 102
O1 Cd1 O1 67.72(15) . 102
O4 Cd2 O4 90.002(6) 29_554 58_554
O4 Cd2 O4 90.002(1) 29_554 8
O4 Cd2 O4 179.993(1) 58_554 8
O4 Cd2 O4 90.003(1) 29_554 .
O4 Cd2 O4 90.003(2) 58_554 .
O4 Cd2 O4 90.002(3) 8 .
O4 Cd2 O4 180.0 29_554 7
O4 Cd2 O4 89.998(2) 58_554 7
O4 Cd2 O4 89.997(5) 8 7
O4 Cd2 O4 90.002(3) . 7
O4 Cd2 O4 90.000(1) 29_554 30
O4 Cd2 O4 89.998(3) 58_554 30
O4 Cd2 O4 89.998(3) 8 30
O4 Cd2 O4 179.997(1) . 30
O4 Cd2 O4 89.995(1) 7 30
C5 S1 C2 90.4(3) . .
C1 O1 Cd1 136.1(3) . 101_556
C1 O1 Cd1 86.8(3) . .
Cd1 O1 Cd1 106.97(13) 101_556 .
C1 O2 Cd1 96.4(3) . .
O2 C1 O1 122.3(5) . .
O2 C1 C2 118.9(5) . .
O1 C1 C2 118.7(5) . .
C3 C2 C1 126.2(5) . .
C3 C2 S1 115.8(4) . .
C1 C2 S1 118.0(4) . .
C2 C3 C4 106.8(5) . .
C2 C3 H3 126.6 . .
C4 C3 H3 126.6 . .
C5 C4 C5 119.2(5) . 11
C5 C4 C3 113.9(5) . .
C5 C4 C3 126.8(5) 11 .
C4 C5 C4 120.8(5) . 12
C4 C5 S1 113.1(4) . .
C4 C5 S1 126.0(4) 12 .

loop_
_geom_bond_atom_site_label_1
_geom_bond_atom_site_label_2
_geom_bond_distance
_geom_bond_site_symmetry_2
Cd1 O3 2.285(6) .
Cd1 O1 2.293(3) 29_554
Cd1 O1 2.293(3) 127
Cd1 O2 2.324(4) .
Cd1 O2 2.324(4) 102
Cd1 O1 2.521(3) .
Cd1 O1 2.521(3) 102
Cd2 O4 2.18(5) 29_554
Cd2 O4 2.18(5) 58_554
Cd2 O4 2.18(5) 8
Cd2 O4 2.18(5) .
Cd2 O4 2.18(5) 7
Cd2 O4 2.18(5) 30
S1 C5 1.714(5) .
S1 C2 1.739(5) .
O1 C1 1.278(6) .
O1 Cd1 2.293(3) 101_556
O2 C1 1.255(6) .
C1 C2 1.481(7) .
C2 C3 1.418(8) .
C3 C4 1.473(7) .
C3 H3 0.9500 .
C4 C5 1.398(7) .
C4 C5 1.420(7) 11
C5 C4 1.420(7) 12

loop_
_platon_squeeze_void_nr
_platon_squeeze_void_average_x
_platon_squeeze_void_average_y
_platon_squeeze_void_average_z
_platon_squeeze_void_volume
_platon_squeeze_void_count_electrons
1 -0.026 -0.047 -0.030 28231.1 12044.5
2 0.250 0.250 0.250 854.2 69.2
3 0.750 0.250 0.250 854.2 69.3
4 0.250 0.250 0.750 854.2 69.3
5 0.750 0.250 0.750 854.2 69.2
6 0.250 0.750 0.250 854.2 69.3
7 0.750 0.750 0.250 854.2 69.2
8 0.250 0.750 0.750 854.2 69.2
9 0.750 0.750 0.750 854.2 69.3
